data_4081232
loop_
_publ_author_name
'Wucher, Philipp'
'Goldbach, Verena'
'Mecking, Stefan'

_publ_section_title
;
 Electronic Influences in Phosphinesulfonato Palladium(II) Polymerization
 Catalysts
;
_journal_issue 16
_journal_name_full Organometallics
_journal_page_first 4516
_journal_paper_doi 10.1021/om400297x
_journal_volume 32
_journal_year 2013
_chemical_formula_moiety 'C25 H31 O8 P Pd S2'
_chemical_formula_sum 'C25 H31 O8 P Pd S2'
_chemical_formula_weight 660.99
_chemical_name_systematic
; 
 ? 
;
_space_group_IT_number 14
_symmetry_cell_setting monoclinic
_symmetry_space_group_name_Hall '-P 2ybc'
_symmetry_space_group_name_H-M 'P 1 21/c 1'
_atom_sites_solution_hydrogens geom
_atom_sites_solution_primary direct
_atom_sites_solution_secondary difmap
_audit_creation_method SHELXL-97
_cell_angle_alpha 90.00
_cell_angle_beta 116.076(4)
_cell_angle_gamma 90.00
_cell_formula_units_Z 4
_cell_length_a 14.0244(8)
_cell_length_b 14.7958(8)
_cell_length_c 16.1492(9)
_cell_measurement_reflns_used 42861
_cell_measurement_temperature 100(2)
_cell_measurement_theta_max 26.70
_cell_measurement_theta_min 1.97
_cell_volume 3009.9(3)
_computing_cell_refinement 'STOE X-AREA'
_computing_data_collection 'STOE X-AREA'
_computing_data_reduction 'STOE X-RED32'
_computing_structure_refinement 'SHELXL-97 (Sheldrick, 1997)'
_computing_structure_solution 'SHELXS-97 (Sheldrick, 1990)'
_diffrn_ambient_temperature 100(2)
_diffrn_detector_area_resol_mean 6.67
_diffrn_measured_fraction_theta_full 0.971
_diffrn_measured_fraction_theta_max 0.971
_diffrn_measurement_device_type 'STOE IPDS 2T'
_diffrn_measurement_method 'rotation method'
_diffrn_radiation_monochromator graphite
_diffrn_radiation_source 'fine-focus sealed tube'
_diffrn_radiation_type MoK\a
_diffrn_radiation_wavelength 0.71073
_diffrn_reflns_av_R_equivalents 0.0000
_diffrn_reflns_av_sigmaI/netI 0.0388
_diffrn_reflns_limit_h_max 15
_diffrn_reflns_limit_h_min -17
_diffrn_reflns_limit_k_max 18
_diffrn_reflns_limit_k_min 0
_diffrn_reflns_limit_l_max 20
_diffrn_reflns_limit_l_min 0
_diffrn_reflns_number 6050
_diffrn_reflns_theta_full 26.47
_diffrn_reflns_theta_max 26.47
_diffrn_reflns_theta_min 1.62
_exptl_absorpt_coefficient_mu 0.851
_exptl_absorpt_correction_T_max 0.9325
_exptl_absorpt_correction_T_min 0.8207
_exptl_absorpt_correction_type integration
_exptl_absorpt_process_details 'STOE X-RED32'
_exptl_crystal_colour yellow
_exptl_crystal_density_diffrn 1.459
_exptl_crystal_density_method 'not measured'
_exptl_crystal_F_000 1352
_exptl_crystal_size_max 0.3
_exptl_crystal_size_mid 0.3
_exptl_crystal_size_min 0.3
_platon_squeeze_details
;
;
_refine_diff_density_max 0.425
_refine_diff_density_min -0.670
_refine_diff_density_rms 0.073
_refine_ls_extinction_method none
_refine_ls_goodness_of_fit_ref 1.018
_refine_ls_hydrogen_treatment constr
_refine_ls_matrix_type full
_refine_ls_number_parameters 341
_refine_ls_number_reflns 6050
_refine_ls_number_restraints 0
_refine_ls_restrained_S_all 1.018
_refine_ls_R_factor_all 0.0478
_refine_ls_R_factor_gt 0.0322
_refine_ls_shift/su_max 0.002
_refine_ls_shift/su_mean 0.000
_refine_ls_structure_factor_coef Fsqd
_refine_ls_weighting_details 'calc w=1/[\s^2^(Fo^2^)+(0.0432P)^2^+0.0000P] where P=(Fo^2^+2Fc^2^)/3'
_refine_ls_weighting_scheme calc
_refine_ls_wR_factor_gt 0.0716
_refine_ls_wR_factor_ref 0.0750
_reflns_number_gt 4721
_reflns_number_total 6050
_reflns_threshold_expression >2sigma(I)
_cod_data_source_file om400297x_si_001.cif
_cod_data_source_block d:\pw0_04_pomepddmso
_cod_original_sg_symbol_H-M 'P 21/c'
_cod_database_code 4081232

loop_
_symmetry_equiv_pos_as_xyz
'x, y, z'
'-x, y+1/2, -z+1/2'
'-x, -y, -z'
'x, -y-1/2, z-1/2'

loop_
_atom_site_label
_atom_site_type_symbol
_atom_site_fract_x
_atom_site_fract_y
_atom_site_fract_z
_atom_site_U_iso_or_equiv
_atom_site_adp_type
_atom_site_occupancy
_atom_site_symmetry_multiplicity
_atom_site_calc_flag
_atom_site_refinement_flags
C1 C 0.0768(2) 0.17892(16) 0.73056(18) 0.0187(5) Uani 1 1 d .
C2 C 0.1689(2) 0.19325(17) 0.81208(17) 0.0181(5) Uani 1 1 d .
C3 C 0.1867(2) 0.28125(18) 0.84839(19) 0.0245(6) Uani 1 1 d .
H3A H 0.2495 0.2934 0.9030 0.029 Uiso 1 1 calc R
C4 C 0.1163(3) 0.35012(18) 0.8076(2) 0.0275(6) Uani 1 1 d .
H4A H 0.1298 0.4085 0.8349 0.033 Uiso 1 1 calc R
C5 C 0.0254(2) 0.33485(19) 0.7266(2) 0.0268(6) Uani 1 1 d .
H5A H -0.0232 0.3827 0.6977 0.032 Uiso 1 1 calc R
C6 C 0.0060(2) 0.24934(18) 0.68819(19) 0.0226(6) Uani 1 1 d .
H6A H -0.0560 0.2385 0.6325 0.027 Uiso 1 1 calc R
C7 C 0.2373(2) 0.04879(17) 0.95344(17) 0.0191(5) Uani 1 1 d .
C8 C 0.1989(2) 0.09081(17) 1.01033(18) 0.0200(6) Uani 1 1 d .
C9 C 0.1619(2) 0.04017(19) 1.06347(18) 0.0224(6) Uani 1 1 d .
H9A H 0.1337 0.0693 1.1003 0.027 Uiso 1 1 calc R
C10 C 0.1670(2) -0.05361(18) 1.06136(18) 0.0237(6) Uani 1 1 d .
C11 C 0.2120(2) -0.09688(18) 1.01062(19) 0.0256(6) Uani 1 1 d .
H11A H 0.2194 -0.1608 1.0129 0.031 Uiso 1 1 calc R
C12 C 0.2457(2) -0.04612(17) 0.95721(18) 0.0215(6) Uani 1 1 d .
H12A H 0.2754 -0.0759 0.9219 0.026 Uiso 1 1 calc R
C13 C 0.1457(3) 0.2297(2) 1.0548(2) 0.0325(7) Uani 1 1 d .
H13A H 0.1834 0.2196 1.1214 0.039 Uiso 1 1 calc R
H13B H 0.0729 0.2070 1.0318 0.039 Uiso 1 1 calc R
H13C H 0.1443 0.2945 1.0418 0.039 Uiso 1 1 calc R
C14 C 0.0746(2) -0.0679(2) 1.1552(2) 0.0289(6) Uani 1 1 d .
H14C H 0.0414 -0.1149 1.1766 0.035 Uiso 1 1 calc R
H14B H 0.0200 -0.0263 1.1140 0.035 Uiso 1 1 calc R
H14A H 0.1263 -0.0344 1.2084 0.035 Uiso 1 1 calc R
C15 C 0.3918(2) 0.16971(16) 0.93527(17) 0.0183(5) Uani 1 1 d .
C16 C 0.4393(2) 0.21625(17) 0.88712(17) 0.0205(6) Uani 1 1 d .
C17 C 0.5382(2) 0.25505(18) 0.93274(19) 0.0241(6) Uani 1 1 d .
H17A H 0.5705 0.2850 0.8995 0.029 Uiso 1 1 calc R
C18 C 0.5901(2) 0.24936(18) 1.02895(19) 0.0228(6) Uani 1 1 d .
C19 C 0.5455(2) 0.20432(17) 1.07839(18) 0.0212(6) Uani 1 1 d .
H19A H 0.5818 0.2007 1.1437 0.025 Uiso 1 1 calc R
C20 C 0.4467(2) 0.16450(16) 1.03076(18) 0.0196(5) Uani 1 1 d .
H20A H 0.4158 0.1329 1.0641 0.023 Uiso 1 1 calc R
C21 C 0.4310(3) 0.2500(2) 0.73931(19) 0.0348(8) Uani 1 1 d .
H21A H 0.4976 0.2168 0.7572 0.042 Uiso 1 1 calc R
H21B H 0.4462 0.3148 0.7495 0.042 Uiso 1 1 calc R
H21C H 0.3845 0.2393 0.6739 0.042 Uiso 1 1 calc R
C22 C 0.7446(3) 0.2869(2) 1.16584(19) 0.0328(7) Uani 1 1 d .
H22A H 0.7622 0.2239 1.1856 0.039 Uiso 1 1 calc R
H22B H 0.7006 0.3121 1.1934 0.039 Uiso 1 1 calc R
H22C H 0.8102 0.3221 1.1859 0.039 Uiso 1 1 calc R
C23 C 0.4235(2) 0.0078(2) 0.8027(2) 0.0273(6) Uani 1 1 d .
H23A H 0.4619 0.0222 0.8685 0.033 Uiso 1 1 calc R
H23B H 0.4375 0.0547 0.7666 0.033 Uiso 1 1 calc R
H23C H 0.4474 -0.0508 0.7908 0.033 Uiso 1 1 calc R
C24 C 0.2499(3) -0.0428(2) 0.5597(2) 0.0399(8) Uani 1 1 d .
H24A H 0.1927 0.0021 0.5378 0.048 Uiso 1 1 calc R
H24B H 0.2391 -0.0854 0.5099 0.048 Uiso 1 1 calc R
H24C H 0.3183 -0.0123 0.5791 0.048 Uiso 1 1 calc R
C25 C 0.1193(3) -0.1502(2) 0.6018(2) 0.0344(7) Uani 1 1 d .
H25C H 0.1027 -0.1773 0.6493 0.041 Uiso 1 1 calc R
H25B H 0.1166 -0.1969 0.5577 0.041 Uiso 1 1 calc R
H25A H 0.0673 -0.1029 0.5694 0.041 Uiso 1 1 calc R
O1 O 0.09781(14) 0.00206(11) 0.73676(12) 0.0197(4) Uani 1 1 d .
O2 O 0.06683(16) 0.07900(12) 0.59444(13) 0.0257(4) Uani 1 1 d .
O3 O -0.07481(15) 0.06554(13) 0.64310(14) 0.0272(4) Uani 1 1 d .
O4 O 0.19927(16) 0.18262(12) 1.00977(13) 0.0248(4) Uani 1 1 d .
O5 O 0.12740(18) -0.10891(13) 1.10667(14) 0.0307(5) Uani 1 1 d .
O6 O 0.37948(16) 0.21973(13) 0.79382(12) 0.0244(4) Uani 1 1 d .
O7 O 0.68768(16) 0.29036(14) 1.06789(13) 0.0278(4) Uani 1 1 d .
O8 O 0.32680(17) -0.17698(14) 0.67976(14) 0.0320(5) Uani 1 1 d .
P1 P 0.27118(5) 0.10701(4) 0.87111(4) 0.01617(14) Uani 1 1 d .
Pd1 Pd 0.264688(16) 0.002581(14) 0.766030(13) 0.01728(7) Uani 1 1 d .
S1 S 0.03784(5) 0.07361(4) 0.66988(4) 0.01822(14) Uani 1 1 d .
S2 S 0.24875(6) -0.10218(5) 0.65430(5) 0.02445(16) Uani 1 1 d .

loop_
_atom_site_aniso_label
_atom_site_aniso_U_11
_atom_site_aniso_U_22
_atom_site_aniso_U_33
_atom_site_aniso_U_23
_atom_site_aniso_U_13
_atom_site_aniso_U_12
C1 0.0216(14) 0.0165(11) 0.0237(13) 0.0020(10) 0.0151(12) -0.0009(10)
C2 0.0221(15) 0.0186(12) 0.0199(13) 0.0013(10) 0.0149(12) -0.0005(10)
C3 0.0276(16) 0.0234(13) 0.0254(14) -0.0010(11) 0.0145(13) -0.0010(11)
C4 0.0381(18) 0.0175(13) 0.0323(16) -0.0011(11) 0.0204(15) 0.0013(12)
C5 0.0294(17) 0.0240(14) 0.0331(16) 0.0075(12) 0.0192(14) 0.0087(12)
C6 0.0220(15) 0.0248(13) 0.0245(14) 0.0043(11) 0.0134(12) 0.0052(11)
C7 0.0180(14) 0.0233(13) 0.0177(13) -0.0005(10) 0.0093(11) -0.0011(11)
C8 0.0190(14) 0.0214(13) 0.0195(13) -0.0005(10) 0.0083(12) -0.0014(10)
C9 0.0218(16) 0.0310(14) 0.0172(13) 0.0002(11) 0.0112(12) -0.0007(12)
C10 0.0245(16) 0.0262(14) 0.0209(14) 0.0040(11) 0.0105(12) -0.0044(11)
C11 0.0361(18) 0.0182(13) 0.0264(14) 0.0011(11) 0.0174(14) -0.0010(11)
C12 0.0240(16) 0.0214(13) 0.0208(13) -0.0026(10) 0.0113(12) 0.0012(11)
C13 0.042(2) 0.0268(15) 0.0412(18) -0.0056(12) 0.0294(16) 0.0057(13)
C14 0.0272(17) 0.0389(16) 0.0279(15) 0.0072(12) 0.0188(14) -0.0006(13)
C15 0.0180(14) 0.0191(12) 0.0188(13) -0.0005(10) 0.0090(11) -0.0003(10)
C16 0.0230(15) 0.0213(13) 0.0180(13) -0.0008(10) 0.0098(12) -0.0010(11)
C17 0.0253(16) 0.0264(13) 0.0227(14) 0.0028(11) 0.0123(13) -0.0036(11)
C18 0.0198(15) 0.0242(13) 0.0252(14) -0.0021(11) 0.0107(12) -0.0023(11)
C19 0.0229(15) 0.0234(13) 0.0190(13) -0.0016(10) 0.0107(12) -0.0015(11)
C20 0.0221(15) 0.0190(12) 0.0203(13) 0.0006(10) 0.0118(12) 0.0006(10)
C21 0.0332(19) 0.0535(19) 0.0176(14) 0.0057(13) 0.0110(14) -0.0126(15)
C22 0.0262(17) 0.0460(18) 0.0227(15) -0.0050(13) 0.0077(13) -0.0090(14)
C23 0.0205(14) 0.0316(15) 0.0332(15) 0.0002(12) 0.0148(13) 0.0035(12)
C24 0.049(2) 0.0509(19) 0.0247(16) -0.0014(14) 0.0213(16) 0.0049(17)
C25 0.0309(18) 0.0315(15) 0.0300(16) -0.0112(13) 0.0034(14) 0.0052(13)
O1 0.0196(9) 0.0178(8) 0.0217(9) 0.0024(7) 0.0092(8) 0.0015(8)
O2 0.0347(12) 0.0240(10) 0.0212(9) 0.0024(7) 0.0148(9) 0.0021(8)
O3 0.0178(10) 0.0252(10) 0.0351(11) 0.0016(8) 0.0086(9) -0.0003(8)
O4 0.0355(12) 0.0175(9) 0.0311(11) -0.0013(7) 0.0236(10) 0.0022(8)
O5 0.0404(13) 0.0267(10) 0.0330(11) 0.0073(8) 0.0235(10) -0.0026(9)
O6 0.0220(11) 0.0333(10) 0.0188(9) 0.0030(8) 0.0097(8) -0.0067(8)
O7 0.0212(11) 0.0373(11) 0.0233(10) -0.0028(8) 0.0084(9) -0.0109(8)
O8 0.0283(12) 0.0377(11) 0.0267(11) -0.0064(9) 0.0090(10) 0.0111(9)
P1 0.0178(4) 0.0168(3) 0.0159(3) 0.0002(2) 0.0092(3) -0.0003(2)
Pd1 0.01808(11) 0.01879(10) 0.01609(10) -0.00046(8) 0.00854(8) 0.00164(8)
S1 0.0176(3) 0.0183(3) 0.0185(3) 0.0017(2) 0.0076(3) 0.0005(2)
S2 0.0249(4) 0.0290(3) 0.0189(3) -0.0044(3) 0.0092(3) 0.0053(3)

loop_
_atom_type_symbol
_atom_type_description
_atom_type_scat_dispersion_real
_atom_type_scat_dispersion_imag
_atom_type_scat_source
C C 0.0033 0.0016 'International Tables Vol C Tables 4.2.6.8 and 6.1.1.4'
H H 0.0000 0.0000 'International Tables Vol C Tables 4.2.6.8 and 6.1.1.4'
O O 0.0106 0.0060 'International Tables Vol C Tables 4.2.6.8 and 6.1.1.4'
P P 0.1023 0.0942 'International Tables Vol C Tables 4.2.6.8 and 6.1.1.4'
Pd Pd -0.9988 1.0072 'International Tables Vol C Tables 4.2.6.8 and 6.1.1.4'
S S 0.1246 0.1234 'International Tables Vol C Tables 4.2.6.8 and 6.1.1.4'

loop_
_geom_angle_atom_site_label_1
_geom_angle_atom_site_label_2
_geom_angle_atom_site_label_3
_geom_angle
C6 C1 C2 120.9(2)
C6 C1 S1 113.7(2)
C2 C1 S1 125.46(19)
C1 C2 C3 117.1(2)
C1 C2 P1 124.73(19)
C3 C2 P1 118.1(2)
C4 C3 C2 122.1(3)
C3 C4 C5 120.2(3)
C6 C5 C4 119.4(3)
C5 C6 C1 120.5(3)
C8 C7 C12 117.6(2)
C8 C7 P1 124.8(2)
C12 C7 P1 117.5(2)
O4 C8 C7 115.9(2)
O4 C8 C9 122.9(2)
C7 C8 C9 121.3(2)
C10 C9 C8 118.8(3)
O5 C10 C9 123.1(3)
O5 C10 C11 115.8(2)
C9 C10 C11 121.0(3)
C12 C11 C10 119.2(2)
C11 C12 C7 121.8(3)
C20 C15 C16 118.3(2)
C20 C15 P1 122.1(2)
C16 C15 P1 119.11(19)
O6 C16 C17 124.0(2)
O6 C16 C15 114.7(2)
C17 C16 C15 121.2(2)
C16 C17 C18 118.6(3)
O7 C18 C19 124.2(2)
O7 C18 C17 114.2(2)
C19 C18 C17 121.6(3)
C18 C19 C20 118.7(2)
C19 C20 C15 121.5(3)
S1 O1 Pd1 111.58(10)
C8 O4 C13 118.5(2)
C10 O5 C14 118.0(2)
C16 O6 C21 117.3(2)
C18 O7 C22 116.9(2)
C15 P1 C7 107.73(12)
C15 P1 C2 105.13(12)
C7 P1 C2 108.27(12)
C15 P1 Pd1 119.96(9)
C7 P1 Pd1 106.72(9)
C2 P1 Pd1 108.59(8)
C23 Pd1 O1 175.63(10)
C23 Pd1 P1 94.41(9)
O1 Pd1 P1 81.40(5)
C23 Pd1 S2 88.34(9)
O1 Pd1 S2 95.87(5)
P1 Pd1 S2 177.00(3)
O2 S1 O3 115.27(12)
O2 S1 O1 111.94(11)
O3 S1 O1 110.73(11)
O2 S1 C1 106.35(12)
O3 S1 C1 105.37(12)
O1 S1 C1 106.47(11)
O8 S2 C24 108.95(15)
O8 S2 C25 107.96(14)
C24 S2 C25 100.43(17)
O8 S2 Pd1 118.52(8)
C24 S2 Pd1 107.85(12)
C25 S2 Pd1 111.58(11)

loop_
_geom_bond_atom_site_label_1
_geom_bond_atom_site_label_2
_geom_bond_distance
C1 C6 1.394(4)
C1 C2 1.397(4)
C1 S1 1.793(3)
C2 C3 1.404(4)
C2 P1 1.842(3)
C3 C4 1.370(4)
C4 C5 1.386(4)
C5 C6 1.382(4)
C7 C8 1.399(4)
C7 C12 1.408(4)
C7 P1 1.814(3)
C8 O4 1.358(3)
C8 C9 1.400(4)
C9 C10 1.390(4)
C10 O5 1.368(3)
C10 C11 1.391(4)
C11 C12 1.374(4)
C13 O4 1.434(3)
C14 O5 1.428(4)
C15 C20 1.390(4)
C15 C16 1.406(4)
C15 P1 1.804(3)
C16 O6 1.366(3)
C16 C17 1.378(4)
C17 C18 1.399(4)
C18 O7 1.371(3)
C18 C19 1.383(4)
C19 C20 1.386(4)
C21 O6 1.435(3)
C22 O7 1.425(3)
C23 Pd1 2.039(3)
C24 S2 1.767(3)
C25 S2 1.779(3)
O1 S1 1.4819(18)
O1 Pd1 2.1744(18)
O2 S1 1.446(2)
O3 S1 1.448(2)
O8 S2 1.482(2)
P1 Pd1 2.2671(7)
Pd1 S2 2.3139(7)

loop_
_geom_torsion_atom_site_label_1
_geom_torsion_atom_site_label_2
_geom_torsion_atom_site_label_3
_geom_torsion_atom_site_label_4
_geom_torsion
C6 C1 C2 C3 -0.4(4)
S1 C1 C2 C3 178.8(2)
C6 C1 C2 P1 -176.9(2)
S1 C1 C2 P1 2.3(4)
C1 C2 C3 C4 1.5(4)
P1 C2 C3 C4 178.3(2)
C2 C3 C4 C5 -1.7(5)
C3 C4 C5 C6 0.8(4)
C4 C5 C6 C1 0.3(4)
C2 C1 C6 C5 -0.5(4)
S1 C1 C6 C5 -179.8(2)
C12 C7 C8 O4 175.4(2)
P1 C7 C8 O4 -7.8(4)
C12 C7 C8 C9 -5.1(4)
P1 C7 C8 C9 171.7(2)
O4 C8 C9 C10 -178.4(3)
C7 C8 C9 C10 2.1(4)
C8 C9 C10 O5 -176.2(2)
C8 C9 C10 C11 2.7(4)
O5 C10 C11 C12 174.7(3)
C9 C10 C11 C12 -4.2(4)
C10 C11 C12 C7 1.0(4)
C8 C7 C12 C11 3.6(4)
P1 C7 C12 C11 -173.5(2)
C20 C15 C16 O6 -178.9(2)
P1 C15 C16 O6 9.1(3)
C20 C15 C16 C17 0.7(4)
P1 C15 C16 C17 -171.4(2)
O6 C16 C17 C18 177.9(3)
C15 C16 C17 C18 -1.6(4)
C16 C17 C18 O7 -179.7(2)
C16 C17 C18 C19 1.4(4)
O7 C18 C19 C20 -179.1(2)
C17 C18 C19 C20 -0.3(4)
C18 C19 C20 C15 -0.6(4)
C16 C15 C20 C19 0.4(4)
P1 C15 C20 C19 172.2(2)
C7 C8 O4 C13 170.2(3)
C9 C8 O4 C13 -9.2(4)
C9 C10 O5 C14 2.6(4)
C11 C10 O5 C14 -176.3(3)
C17 C16 O6 C21 12.5(4)
C15 C16 O6 C21 -168.0(2)
C19 C18 O7 C22 -1.1(4)
C17 C18 O7 C22 180.0(3)
C20 C15 P1 C7 3.9(3)
C16 C15 P1 C7 175.7(2)
C20 C15 P1 C2 119.2(2)
C16 C15 P1 C2 -69.0(2)
C20 C15 P1 Pd1 -118.3(2)
C16 C15 P1 Pd1 53.5(2)
C8 C7 P1 C15 71.7(3)
C12 C7 P1 C15 -111.4(2)
C8 C7 P1 C2 -41.5(3)
C12 C7 P1 C2 135.4(2)
C8 C7 P1 Pd1 -158.2(2)
C12 C7 P1 Pd1 18.7(2)
C1 C2 P1 C15 154.5(2)
C3 C2 P1 C15 -22.1(2)
C1 C2 P1 C7 -90.6(2)
C3 C2 P1 C7 92.9(2)
C1 C2 P1 Pd1 24.9(2)
C3 C2 P1 Pd1 -151.62(19)
S1 O1 Pd1 C23 102.6(13)
S1 O1 Pd1 P1 86.06(10)
S1 O1 Pd1 S2 -92.68(10)
C15 P1 Pd1 C23 8.78(13)
C7 P1 Pd1 C23 -113.92(12)
C2 P1 Pd1 C23 129.57(12)
C15 P1 Pd1 O1 -172.47(11)
C7 P1 Pd1 O1 64.84(10)
C2 P1 Pd1 O1 -51.68(10)
C15 P1 Pd1 S2 -147.8(5)
C7 P1 Pd1 S2 89.5(5)
C2 P1 Pd1 S2 -27.1(5)
Pd1 O1 S1 O2 43.20(14)
Pd1 O1 S1 O3 173.33(10)
Pd1 O1 S1 C1 -72.63(13)
C6 C1 S1 O2 79.2(2)
C2 C1 S1 O2 -100.0(2)
C6 C1 S1 O3 -43.6(2)
C2 C1 S1 O3 137.2(2)
C6 C1 S1 O1 -161.3(2)
C2 C1 S1 O1 19.5(3)
C23 Pd1 S2 O8 45.32(14)
O1 Pd1 S2 O8 -133.52(12)
P1 Pd1 S2 O8 -158.0(5)
C23 Pd1 S2 C24 -78.96(16)
O1 Pd1 S2 C24 102.19(14)
P1 Pd1 S2 C24 77.7(5)
C23 Pd1 S2 C25 171.66(15)
O1 Pd1 S2 C25 -7.19(13)
P1 Pd1 S2 C25 -31.7(5)

loop_
_platon_squeeze_void_nr
_platon_squeeze_void_average_x
_platon_squeeze_void_average_y
_platon_squeeze_void_average_z
_platon_squeeze_void_volume
_platon_squeeze_void_count_electrons
_platon_squeeze_void_content
1 0.500 0.000 0.500 198 62 ' '
2 0.500 0.500 1.000 198 62 ' '
